data_7104131
loop_
_publ_author_name
'Zhang, Jian'
'Bu, Xianhui'

_publ_section_title
;
 Absolute helicity induction in three-dimensional homochiral
 frameworks.
;
_journal_issue 2
_journal_name_full 'Chemical communications (Cambridge, England)'
_journal_page_first 206
_journal_page_last 208
_journal_paper_doi 10.1039/b816742g
_journal_volume 34
_journal_year 2008
_chemical_formula_sum 'C22 H24 Co2 N2 O9'
_chemical_formula_weight 578.29
_chemical_name_systematic
;
?
;
_space_group_IT_number 29
_symmetry_cell_setting orthorhombic
_symmetry_space_group_name_Hall 'P 2c -2ac'
_symmetry_space_group_name_H-M 'P c a 21'
_atom_sites_solution_hydrogens geom
_atom_sites_solution_primary direct
_atom_sites_solution_secondary difmap
_audit_creation_method SHELXL-97
_cell_angle_alpha 90.00
_cell_angle_beta 90.00
_cell_angle_gamma 90.00
_cell_formula_units_Z 4
_cell_length_a 19.6658(9)
_cell_length_b 8.9899(4)
_cell_length_c 13.6956(6)
_cell_measurement_reflns_used 98
_cell_measurement_temperature 293(2)
_cell_measurement_theta_max 25.01
_cell_measurement_theta_min 2.07
_cell_volume 2421.29(19)
_computing_cell_refinement 'Siemens SMART & SAINT'
_computing_data_collection 'Siemens SMART'
_computing_data_reduction 'Siemens XPREP'
_computing_molecular_graphics 'Bruker SHELXTL'
_computing_publication_material 'Bruker SHELXTL'
_computing_structure_refinement 'Siemens SHELXTL'
_computing_structure_solution 'Siemens SHELXTL'
_diffrn_ambient_temperature 293(2)
_diffrn_measured_fraction_theta_full 0.998
_diffrn_measured_fraction_theta_max 0.998
_diffrn_measurement_device_type 'CCD area detector'
_diffrn_measurement_method 'phi and omega scans'
_diffrn_radiation_monochromator graphite
_diffrn_radiation_source 'fine-focus sealed tube'
_diffrn_radiation_type MoK\a
_diffrn_radiation_wavelength 0.71073
_diffrn_reflns_av_R_equivalents 0.0745
_diffrn_reflns_av_sigmaI/netI 0.0909
_diffrn_reflns_limit_h_max 23
_diffrn_reflns_limit_h_min -18
_diffrn_reflns_limit_k_max 10
_diffrn_reflns_limit_k_min -10
_diffrn_reflns_limit_l_max 12
_diffrn_reflns_limit_l_min -16
_diffrn_reflns_number 15438
_diffrn_reflns_theta_full 25.01
_diffrn_reflns_theta_max 25.01
_diffrn_reflns_theta_min 2.07
_diffrn_standards_decay_% 0
_diffrn_standards_interval_count 0
_diffrn_standards_interval_time .
_diffrn_standards_number 0
_exptl_absorpt_coefficient_mu 1.424
_exptl_absorpt_correction_T_max .8500
_exptl_absorpt_correction_T_min .6200
_exptl_absorpt_correction_type empirical
_exptl_absorpt_process_details SADABS
_exptl_crystal_colour red
_exptl_crystal_density_diffrn 1.586
_exptl_crystal_density_method 'not measured'
_exptl_crystal_description prism
_exptl_crystal_F_000 1184
_exptl_crystal_size_max .25
_exptl_crystal_size_mid .16
_exptl_crystal_size_min .12
_refine_diff_density_max 0.871
_refine_diff_density_min -0.628
_refine_diff_density_rms 0.092
_refine_ls_abs_structure_details 'Flack H D (1983), Acta Cryst. A39, 876-881'
_refine_ls_abs_structure_Flack 0.03(2)
_refine_ls_extinction_method none
_refine_ls_goodness_of_fit_ref 0.930
_refine_ls_hydrogen_treatment constr
_refine_ls_matrix_type full
_refine_ls_number_parameters 316
_refine_ls_number_reflns 4044
_refine_ls_number_restraints 1
_refine_ls_restrained_S_all 0.929
_refine_ls_R_factor_all 0.0673
_refine_ls_R_factor_gt 0.0450
_refine_ls_shift/su_max 0.009
_refine_ls_shift/su_mean 0.000
_refine_ls_structure_factor_coef Fsqd
_refine_ls_weighting_details 'calc w=1/[\s^2^(Fo^2^)+(0.0435P)^2^+0.0000P] where P=(Fo^2^+2Fc^2^)/3'
_refine_ls_weighting_scheme calc
_refine_ls_wR_factor_gt 0.0889
_refine_ls_wR_factor_ref 0.0952
_reflns_number_gt 2998
_reflns_number_total 4044
_reflns_threshold_expression >2sigma(I)
_cod_data_source_file b816742g.txt
_cod_data_source_block 1R
_cod_depositor_comments
;
The following automatic conversions were performed:
'_symmetry_cell_setting' value 'Orthorhombic' changed to 'orthorhombic'
according to '/home/saulius/struct/CIF-dictionaries/cif_core.dic'
dictionary named 'cif_core.dic' version 2.4.1 from 2010-06-29.

Automatic conversion script
Id: cif_fix_enum 1527 2010-12-29 10:47:43Z saulius 
;
_cod_original_sg_symbol_H-M Pca2(1)
_cod_database_code 7104131

loop_
_symmetry_equiv_pos_as_xyz
'x, y, z'
'-x, -y, z+1/2'
'x+1/2, -y, z'
'-x+1/2, y, z+1/2'

loop_
_atom_site_label
_atom_site_type_symbol
_atom_site_fract_x
_atom_site_fract_y
_atom_site_fract_z
_atom_site_U_iso_or_equiv
_atom_site_adp_type
_atom_site_occupancy
_atom_site_symmetry_multiplicity
_atom_site_calc_flag
_atom_site_refinement_flags
_atom_site_disorder_assembly
_atom_site_disorder_group
Co1 Co 0.71479(4) 0.27151(8) 0.93786(5) 0.0168(2) Uani 1 1 d . . .
Co2 Co 0.59868(4) 0.25062(9) 0.76386(7) 0.0160(2) Uani 1 1 d . . .
O1 O 0.7163(2) 1.0670(4) 0.8874(3) 0.0205(10) Uani 1 1 d . . .
O1W O 0.7377(2) 0.3139(5) 1.0753(3) 0.0357(13) Uani 1 1 d . . .
H1WA H 0.7771 0.3523 1.0798 0.054 Uiso 1 1 d R . .
H1WB H 0.7189 0.2823 1.1273 0.054 Uiso 1 1 d R . .
O2 O 0.6726(2) 1.0962(4) 0.7380(3) 0.0184(11) Uani 1 1 d . . .
O3 O 0.6665(2) 0.4060(4) 0.8391(3) 0.0195(11) Uani 1 1 d . . .
O4 O 0.6506(2) 0.4232(4) 0.6815(3) 0.0174(11) Uani 1 1 d . . .
O5 O 0.3154(2) 0.7498(5) 0.7500(3) 0.0300(11) Uani 1 1 d . . .
O6 O 0.3124(2) 0.6711(5) 0.9056(3) 0.0269(11) Uani 1 1 d . . .
O7 O 0.5579(2) 0.1311(5) 0.8758(3) 0.0191(11) Uani 1 1 d . . .
O8 O 0.6181(2) 0.2246(4) 1.0006(3) 0.0214(11) Uani 1 1 d . . .
N1 N 0.5183(3) 0.4107(5) 0.7831(4) 0.0194(13) Uani 1 1 d . . .
N2 N 0.4610(3) -0.1391(6) 1.1608(4) 0.0186(13) Uani 1 1 d . . .
C1 C 0.7377(3) 0.8751(6) 0.7726(5) 0.0232(16) Uani 1 1 d . . .
C2 C 0.6882(4) 0.7458(8) 0.8079(6) 0.046(2) Uani 1 1 d . . .
C3 C 0.7228(3) 0.6109(6) 0.7571(5) 0.0186(14) Uani 1 1 d . . .
H3A H 0.7648 0.5882 0.7926 0.022 Uiso 1 1 calc R . .
C4 C 0.7419(5) 0.6662(9) 0.6576(6) 0.065(3) Uani 1 1 d . . .
H4A H 0.7080 0.6367 0.6100 0.078 Uiso 1 1 calc R . .
H4B H 0.7855 0.6257 0.6380 0.078 Uiso 1 1 calc R . .
C5 C 0.7459(5) 0.8443(9) 0.6651(6) 0.056(2) Uani 1 1 d . . .
H5A H 0.7893 0.8807 0.6415 0.067 Uiso 1 1 calc R . .
H5B H 0.7097 0.8906 0.6278 0.067 Uiso 1 1 calc R . .
C6 C 0.8083(4) 0.8541(10) 0.8239(6) 0.060(3) Uani 1 1 d . . .
H6A H 0.8388 0.9313 0.8032 0.090 Uiso 1 1 calc R . .
H6B H 0.8269 0.7590 0.8065 0.090 Uiso 1 1 calc R . .
H6C H 0.8025 0.8591 0.8934 0.090 Uiso 1 1 calc R . .
C7 C 0.6924(5) 0.7223(9) 0.9237(6) 0.067(3) Uani 1 1 d . . .
H7A H 0.6629 0.6421 0.9425 0.101 Uiso 1 1 calc R . .
H7B H 0.6784 0.8119 0.9562 0.101 Uiso 1 1 calc R . .
H7C H 0.7383 0.6988 0.9419 0.101 Uiso 1 1 calc R . .
C8 C 0.6193(5) 0.7690(10) 0.7885(7) 0.057(3) Uani 1 1 d . . .
H8A H 0.5934 0.6865 0.8130 0.085 Uiso 1 1 calc R . .
H8B H 0.6125 0.7776 0.7194 0.085 Uiso 1 1 calc R . .
H8C H 0.6046 0.8588 0.8200 0.085 Uiso 1 1 calc R . .
C9 C 0.7070(3) 1.0251(7) 0.8016(5) 0.0224(16) Uani 1 1 d . . .
C10 C 0.6785(3) 0.4726(6) 0.7581(5) 0.0166(14) Uani 1 1 d . . .
C11 C 0.4938(3) 0.4433(7) 0.8735(5) 0.0265(17) Uani 1 1 d . . .
H11A H 0.5160 0.4048 0.9279 0.032 Uiso 1 1 calc R . .
C12 C 0.4373(3) 0.5308(7) 0.8877(5) 0.0252(16) Uani 1 1 d . . .
H12A H 0.4216 0.5481 0.9508 0.030 Uiso 1 1 calc R . .
C13 C 0.4033(3) 0.5940(7) 0.8086(5) 0.0211(16) Uani 1 1 d . . .
C14 C 0.4304(3) 0.5665(7) 0.7170(5) 0.0260(17) Uani 1 1 d . . .
H14A H 0.4108 0.6097 0.6621 0.031 Uiso 1 1 calc R . .
C15 C 0.4864(3) 0.4750(7) 0.7071(5) 0.0231(17) Uani 1 1 d . . .
H15A H 0.5030 0.4569 0.6446 0.028 Uiso 1 1 calc R . .
C16 C 0.3398(4) 0.6819(7) 0.8208(5) 0.0228(17) Uani 1 1 d . . .
C17 C 0.5179(3) -0.0702(7) 1.1878(5) 0.0252(17) Uani 1 1 d . . .
H17A H 0.5337 -0.0855 1.2510 0.030 Uiso 1 1 calc R . .
C18 C 0.5545(3) 0.0215(7) 1.1281(4) 0.0219(17) Uani 1 1 d . . .
H18A H 0.5932 0.0693 1.1513 0.026 Uiso 1 1 calc R . .
C19 C 0.5337(3) 0.0424(6) 1.0336(4) 0.0154(15) Uani 1 1 d . . .
C20 C 0.4755(4) -0.0291(8) 1.0039(5) 0.0300(19) Uani 1 1 d . . .
H20A H 0.4601 -0.0196 0.9399 0.036 Uiso 1 1 calc R . .
C21 C 0.4403(4) -0.1148(8) 1.0697(5) 0.0315(19) Uani 1 1 d . . .
H21A H 0.3997 -0.1583 1.0495 0.038 Uiso 1 1 calc R . .
C22 C 0.5743(3) 0.1420(7) 0.9648(4) 0.0151(15) Uani 1 1 d . . .

loop_
_atom_site_aniso_label
_atom_site_aniso_U_11
_atom_site_aniso_U_22
_atom_site_aniso_U_33
_atom_site_aniso_U_23
_atom_site_aniso_U_13
_atom_site_aniso_U_12
Co1 0.0194(5) 0.0153(4) 0.0158(5) -0.0005(5) 0.0005(4) -0.0046(4)
Co2 0.0161(4) 0.0156(4) 0.0162(4) -0.0015(4) 0.0019(4) -0.0023(4)
O1 0.027(3) 0.016(2) 0.018(2) -0.006(2) 0.001(2) 0.000(2)
O1W 0.024(3) 0.063(4) 0.020(3) -0.005(2) 0.005(2) -0.017(3)
O2 0.020(3) 0.018(2) 0.017(3) -0.0028(19) -0.002(2) -0.004(2)
O3 0.031(3) 0.013(2) 0.014(3) 0.001(2) 0.005(2) -0.001(2)
O4 0.019(3) 0.015(2) 0.018(3) -0.001(2) 0.005(2) 0.001(2)
O5 0.030(3) 0.038(3) 0.022(3) -0.002(2) -0.001(2) 0.015(2)
O6 0.021(3) 0.040(3) 0.020(3) 0.001(2) 0.005(2) 0.011(2)
O7 0.016(3) 0.024(3) 0.018(3) 0.005(2) -0.004(2) -0.004(2)
O8 0.019(3) 0.026(3) 0.020(2) 0.001(2) -0.002(2) -0.012(2)
N1 0.020(3) 0.018(3) 0.020(4) 0.004(3) -0.003(3) 0.001(2)
N2 0.015(3) 0.024(3) 0.017(3) 0.004(2) -0.002(3) -0.003(3)
C1 0.014(4) 0.020(3) 0.036(5) -0.004(4) 0.003(3) -0.002(3)
C2 0.038(5) 0.017(4) 0.083(7) -0.011(4) 0.018(4) -0.010(4)
C3 0.014(4) 0.016(3) 0.026(4) 0.001(3) 0.009(3) 0.000(3)
C4 0.099(8) 0.043(5) 0.054(7) -0.002(4) 0.016(6) -0.028(6)
C5 0.072(6) 0.055(5) 0.040(6) 0.010(4) 0.017(5) 0.031(6)
C6 0.068(7) 0.057(6) 0.055(6) 0.007(5) -0.003(5) 0.014(5)
C7 0.114(8) 0.060(5) 0.029(5) -0.006(4) 0.000(6) -0.020(5)
C8 0.019(8) 0.013(7) 0.137(9) 0.004(6) 0.016(6) -0.008(6)
C9 0.015(4) 0.015(3) 0.037(4) -0.001(3) 0.014(3) -0.009(3)
C10 0.016(4) 0.008(3) 0.026(4) -0.002(3) -0.001(4) 0.003(3)
C11 0.022(4) 0.038(4) 0.020(4) -0.003(3) -0.001(3) 0.008(4)
C12 0.026(4) 0.033(4) 0.017(4) -0.001(3) 0.004(3) 0.013(3)
C13 0.015(4) 0.027(4) 0.021(4) -0.001(3) 0.002(3) 0.003(3)
C14 0.028(4) 0.031(4) 0.019(4) 0.005(3) -0.003(3) 0.009(4)
C15 0.025(4) 0.029(4) 0.015(4) 0.003(3) 0.004(3) 0.007(3)
C16 0.023(4) 0.027(4) 0.018(4) -0.004(3) -0.002(4) 0.009(3)
C17 0.023(4) 0.032(4) 0.021(4) -0.001(3) -0.002(3) -0.005(4)
C18 0.025(4) 0.022(4) 0.019(4) -0.001(3) -0.009(3) -0.006(3)
C19 0.019(4) 0.013(3) 0.015(4) -0.002(3) 0.005(3) -0.002(3)
C20 0.024(4) 0.051(5) 0.015(4) 0.014(4) -0.002(3) -0.018(4)
C21 0.026(4) 0.034(4) 0.034(5) -0.003(4) 0.002(4) -0.017(4)
C22 0.016(4) 0.013(3) 0.016(4) 0.002(3) 0.003(3) 0.004(3)

loop_
_atom_type_symbol
_atom_type_description
_atom_type_scat_dispersion_real
_atom_type_scat_dispersion_imag
_atom_type_scat_source
C C 0.0033 0.0016 'International Tables Vol C Tables 4.2.6.8 and 6.1.1.4'
H H 0.0000 0.0000 'International Tables Vol C Tables 4.2.6.8 and 6.1.1.4'
N N 0.0061 0.0033 'International Tables Vol C Tables 4.2.6.8 and 6.1.1.4'
O O 0.0106 0.0060 'International Tables Vol C Tables 4.2.6.8 and 6.1.1.4'
Co Co 0.3494 0.9721 'International Tables Vol C Tables 4.2.6.8 and 6.1.1.4'

loop_
_geom_angle_atom_site_label_1
_geom_angle_atom_site_label_2
_geom_angle_atom_site_label_3
_geom_angle
_geom_angle_site_symmetry_1
_geom_angle_site_symmetry_3
_geom_angle_publ_flag
O1 Co1 O1W 120.85(19) 1_545 . ?
O1 Co1 O6 98.41(18) 1_545 3_565 ?
O1W Co1 O6 86.71(18) . 3_565 ?
O1 Co1 O3 109.12(17) 1_545 . ?
O1W Co1 O3 128.47(18) . . ?
O6 Co1 O3 98.31(17) 3_565 . ?
O1 Co1 O8 88.30(16) 1_545 . ?
O1W Co1 O8 81.77(17) . . ?
O6 Co1 O8 168.45(17) 3_565 . ?
O3 Co1 O8 88.26(16) . . ?
O7 Co2 O2 92.99(16) . 1_545 ?
O7 Co2 N2 91.92(18) . 2_654 ?
O2 Co2 N2 87.51(18) 1_545 2_654 ?
O7 Co2 N1 88.37(18) . . ?
O2 Co2 N1 176.73(19) 1_545 . ?
N2 Co2 N1 89.5(2) 2_654 . ?
O7 Co2 O4 162.29(17) . . ?
O2 Co2 O4 93.53(16) 1_545 . ?
N2 Co2 O4 104.81(19) 2_654 . ?
N1 Co2 O4 86.02(17) . . ?
O7 Co2 O3 102.87(17) . . ?
O2 Co2 O3 94.71(15) 1_545 . ?
N2 Co2 O3 164.89(19) 2_654 . ?
N1 Co2 O3 87.87(17) . . ?
O4 Co2 O3 60.17(14) . . ?
C9 O1 Co1 127.7(4) . 1_565 ?
Co1 O1W H1WA 110.8 . . ?
Co1 O1W H1WB 129.4 . . ?
H1WA O1W H1WB 118.1 . . ?
C9 O2 Co2 126.9(4) . 1_565 ?
C10 O3 Co1 139.6(4) . . ?
C10 O3 Co2 90.1(4) . . ?
Co1 O3 Co2 102.51(17) . . ?
C10 O4 Co2 91.4(4) . . ?
C16 O6 Co1 125.0(4) . 3_465 ?
C22 O7 Co2 125.7(4) . . ?
C22 O8 Co1 125.5(4) . . ?
C15 N1 C11 116.5(5) . . ?
C15 N1 Co2 122.3(4) . . ?
C11 N1 Co2 121.0(4) . . ?
C21 N2 C17 116.2(6) . . ?
C21 N2 Co2 122.6(4) . 2_655 ?
C17 N2 Co2 120.5(4) . 2_655 ?
C5 C1 C9 117.2(6) . . ?
C5 C1 C6 108.7(6) . . ?
C9 C1 C6 109.9(6) . . ?
C5 C1 C2 103.1(6) . . ?
C9 C1 C2 108.9(5) . . ?
C6 C1 C2 108.5(6) . . ?
C8 C2 C3 117.1(7) . . ?
C8 C2 C1 115.3(8) . . ?
C3 C2 C1 99.6(5) . . ?
C8 C2 C7 104.9(8) . . ?
C3 C2 C7 108.5(6) . . ?
C1 C2 C7 111.5(7) . . ?
C4 C3 C10 115.1(6) . . ?
C4 C3 C2 104.9(6) . . ?
C10 C3 C2 112.6(5) . . ?
C4 C3 H3A 108.0 . . ?
C10 C3 H3A 107.9 . . ?
C2 C3 H3A 108.0 . . ?
C3 C4 C5 106.6(6) . . ?
C3 C4 H4A 110.5 . . ?
C5 C4 H4A 110.5 . . ?
C3 C4 H4B 110.3 . . ?
C5 C4 H4B 110.4 . . ?
H4A C4 H4B 108.6 . . ?
C1 C5 C4 103.9(6) . . ?
C1 C5 H5A 111.0 . . ?
C4 C5 H5A 111.0 . . ?
C1 C5 H5B 111.0 . . ?
C4 C5 H5B 110.9 . . ?
H5A C5 H5B 109.0 . . ?
C1 C6 H6A 109.5 . . ?
C1 C6 H6B 109.4 . . ?
H6A C6 H6B 109.5 . . ?
C1 C6 H6C 109.5 . . ?
H6A C6 H6C 109.5 . . ?
H6B C6 H6C 109.5 . . ?
C2 C7 H7A 109.6 . . ?
C2 C7 H7B 109.4 . . ?
H7A C7 H7B 109.5 . . ?
C2 C7 H7C 109.4 . . ?
H7A C7 H7C 109.5 . . ?
H7B C7 H7C 109.5 . . ?
C2 C8 H8A 109.7 . . ?
C2 C8 H8B 109.4 . . ?
H8A C8 H8B 109.5 . . ?
C2 C8 H8C 109.3 . . ?
H8A C8 H8C 109.5 . . ?
H8B C8 H8C 109.5 . . ?
O1 C9 O2 124.8(6) . . ?
O1 C9 C1 116.9(6) . . ?
O2 C9 C1 118.3(6) . . ?
O4 C10 O3 118.3(5) . . ?
O4 C10 C3 121.9(6) . . ?
O3 C10 C3 119.7(6) . . ?
N1 C11 C12 122.6(6) . . ?
N1 C11 H11A 118.8 . . ?
C12 C11 H11A 118.7 . . ?
C11 C12 C13 120.7(7) . . ?
C11 C12 H12A 119.6 . . ?
C13 C12 H12A 119.6 . . ?
C14 C13 C12 116.5(6) . . ?
C14 C13 C16 121.3(6) . . ?
C12 C13 C16 122.2(6) . . ?
C15 C14 C13 120.1(6) . . ?
C15 C14 H14A 120.0 . . ?
C13 C14 H14A 119.9 . . ?
N1 C15 C14 123.5(6) . . ?
N1 C15 H15A 118.3 . . ?
C14 C15 H15A 118.3 . . ?
O5 C16 O6 125.5(6) . . ?
O5 C16 C13 119.9(6) . . ?
O6 C16 C13 114.4(6) . . ?
N2 C17 C18 123.9(6) . . ?
N2 C17 H17A 118.1 . . ?
C18 C17 H17A 118.0 . . ?
C17 C18 C19 119.4(6) . . ?
C17 C18 H18A 120.3 . . ?
C19 C18 H18A 120.3 . . ?
C18 C19 C20 117.7(6) . . ?
C18 C19 C22 120.5(6) . . ?
C20 C19 C22 121.8(5) . . ?
C21 C20 C19 119.2(6) . . ?
C21 C20 H20A 120.4 . . ?
C19 C20 H20A 120.5 . . ?
N2 C21 C20 123.6(7) . . ?
N2 C21 H21A 118.2 . . ?
C20 C21 H21A 118.2 . . ?
O8 C22 O7 127.3(6) . . ?
O8 C22 C19 118.1(5) . . ?
O7 C22 C19 114.6(6) . . ?

loop_
_geom_bond_atom_site_label_1
_geom_bond_atom_site_label_2
_geom_bond_distance
_geom_bond_site_symmetry_2
_geom_bond_publ_flag
Co1 O1 1.965(4) 1_545 ?
Co1 O1W 1.973(5) . ?
Co1 O6 2.036(4) 3_565 ?
Co1 O3 2.048(4) . ?
Co1 O8 2.129(4) . ?
Co2 O7 2.037(4) . ?
Co2 O2 2.041(4) 1_545 ?
Co2 N2 2.092(5) 2_654 ?
Co2 N1 2.153(5) . ?
Co2 O4 2.173(4) . ?
Co2 O3 2.189(4) . ?
O1 C9 1.248(8) . ?
O1 Co1 1.965(4) 1_565 ?
O1W H1WA 0.8502 . ?
O1W H1WB 0.8500 . ?
O2 C9 1.275(8) . ?
O2 Co2 2.041(4) 1_565 ?
O3 C10 1.282(7) . ?
O4 C10 1.264(7) . ?
O5 C16 1.242(8) . ?
O6 C16 1.285(7) . ?
O6 Co1 2.036(4) 3_465 ?
O7 C22 1.266(7) . ?
O8 C22 1.238(7) . ?
N1 C15 1.346(7) . ?
N1 C11 1.362(8) . ?
N2 C21 1.330(8) . ?
N2 C17 1.331(7) . ?
N2 Co2 2.092(5) 2_655 ?
C1 C5 1.507(10) . ?
C1 C9 1.530(9) . ?
C1 C6 1.567(10) . ?
C1 C2 1.590(9) . ?
C2 C8 1.397(11) . ?
C2 C3 1.554(9) . ?
C2 C7 1.603(12) . ?
C3 C4 1.498(10) . ?
C3 C10 1.518(8) . ?
C3 H3A 0.9800 . ?
C4 C5 1.606(11) . ?
C4 H4A 0.9700 . ?
C4 H4B 0.9700 . ?
C5 H5A 0.9700 . ?
C5 H5B 0.9700 . ?
C6 H6A 0.9600 . ?
C6 H6B 0.9600 . ?
C6 H6C 0.9600 . ?
C7 H7A 0.9600 . ?
C7 H7B 0.9600 . ?
C7 H7C 0.9600 . ?
C8 H8A 0.9600 . ?
C8 H8B 0.9600 . ?
C8 H8C 0.9600 . ?
C11 C12 1.375(8) . ?
C11 H11A 0.9300 . ?
C12 C13 1.393(8) . ?
C12 H12A 0.9300 . ?
C13 C14 1.386(8) . ?
C13 C16 1.486(9) . ?
C14 C15 1.382(8) . ?
C14 H14A 0.9300 . ?
C15 H15A 0.9300 . ?
C17 C18 1.366(8) . ?
C17 H17A 0.9300 . ?
C18 C19 1.369(8) . ?
C18 H18A 0.9300 . ?
C19 C20 1.375(8) . ?
C19 C22 1.526(8) . ?
C20 C21 1.373(9) . ?
C20 H20A 0.9300 . ?
C21 H21A 0.9300 . ?
